data_7709039
loop_
_publ_author_name
'Fonseca de Lima, Juliana'
'Moreno, Fernanda V. S.'
'Menezes, Bruno A. T.'
'da Silva Barbosa, Jader'
'Waddington, Matthew C.'
'Franklin, Si\^an A'
'Clarkson, Guy J.'
'Walker, Marc'
'Serra, Osvaldo A.'
'Walton, Richard I.'

_publ_section_title
;
 Investigation of the preparation and reactivity of metal-organic
 frameworks of cerium and pyridine-2,4,6-tricarboxylate.
;
_journal_issue 1
_journal_name_full 'Dalton transactions (Cambridge, England : 2003)'
_journal_page_first 145
_journal_page_last 155
_journal_paper_doi 10.1039/d1dt03514b
_journal_volume 51
_journal_year 2021
_chemical_formula_moiety 'C8 H2 N Na3 O6'
_chemical_formula_sum 'C8 H2 N Na3 O6'
_chemical_formula_weight 277.08
_space_group_crystal_system monoclinic
_space_group_IT_number 9
_space_group_name_Hall 'C -2yc'
_space_group_name_H-M_alt 'C 1 c 1'
_atom_sites_solution_hydrogens geom
_atom_sites_solution_primary dual
_audit_creation_date 2021-09-20
_audit_creation_method
;
Olex2 1.3-ac4
(compiled 2020.11.27 svn.r5f609507 for Rigaku Oxford Diffraction, GUI svn.r6214)
;
_audit_update_record
;
2021-09-20 deposited with the CCDC.	2021-11-29 downloaded from the CCDC.
;
_cell_angle_alpha 90
_cell_angle_beta 91.590(2)
_cell_angle_gamma 90
_cell_formula_units_Z 4
_cell_length_a 3.42187(8)
_cell_length_b 16.9689(4)
_cell_length_c 15.1988(4)
_cell_measurement_reflns_used 9232
_cell_measurement_temperature 150(2)
_cell_measurement_theta_max 31.4890
_cell_measurement_theta_min 4.6660
_cell_volume 882.18(4)
_computing_cell_refinement 'CrysAlisPro 1.171.41.116a (Rigaku OD, 2021)'
_computing_data_collection 'CrysAlisPro 1.171.41.116a (Rigaku OD, 2021)'
_computing_data_reduction 'CrysAlisPro 1.171.41.116a (Rigaku OD, 2021)'
_computing_molecular_graphics 'Olex2 1.3-ac4 (Dolomanov et al., 2009)'
_computing_publication_material 'Olex2 1.3-ac4 (Dolomanov et al., 2009)'
_computing_structure_refinement 'SHELXL 2018/3 (Sheldrick, 2015)'
_computing_structure_solution 'SHELXT  (Sheldrick, 2015)'
_diffrn_ambient_environment N~2~
_diffrn_ambient_temperature 150(2)
_diffrn_detector 'CCD plate'
_diffrn_detector_area_resol_mean 5.3046
_diffrn_detector_type AtlasS2
_diffrn_measured_fraction_theta_full 0.997
_diffrn_measured_fraction_theta_max 0.961
_diffrn_measurement_details
;
List of Runs (angles in degrees, time in seconds):

  # Type    Start    End  Width  t~exp~   \w     \q     \k     \f   Frames
#--------------------------------------------------------------------------
  1  \w    -20.00  25.00   1.00   60.00    --  -16.15 -99.00  30.00   45
  2  \w     -7.00  92.00   1.00   60.00    --   17.24  37.00 -60.00   99
  3  \w     34.00 104.00   1.00   60.00    --   17.24-178.00-120.00   70
  4  \w    -11.00  90.00   1.00   60.00    --   17.24  57.00   0.00  101
  5  \w    -59.00  50.00   1.00   60.00    --   17.24 -77.00-120.00  109
  6  \w    -40.00  58.00   1.00   60.00    --  -16.15  37.00   0.00   98
  7  \w   -103.00 -55.00   1.00   60.00    --  -16.15 178.00 -60.00   48
  8  \w    -20.00  25.00   1.00   60.00    --  -16.15 -99.00   0.00   45
  9  \w    -20.00  58.00   1.00   60.00    --   17.24 -99.00 -60.00   78
 10  \w    -11.00  90.00   1.00   60.00    --   17.24  57.00-180.00  101
 11  \w    -59.00  47.00   1.00   60.00    --   17.24 -77.00 -60.00  106
 12  \w    -20.00  58.00   1.00   60.00    --   17.24 -99.00  90.00   78
;
_diffrn_measurement_device 'four-circle diffractometer'
_diffrn_measurement_device_type 'SuperNova, Dual, Cu at home/near, AtlasS2'
_diffrn_measurement_method '\w scans'
_diffrn_orient_matrix_type 'CrysAlisPro convention (1999,Acta A55,543-557)'
_diffrn_orient_matrix_UB_11 0.0181264000
_diffrn_orient_matrix_UB_12 0.0060074000
_diffrn_orient_matrix_UB_13 -0.0458919000
_diffrn_orient_matrix_UB_21 0.2041658000
_diffrn_orient_matrix_UB_22 0.0057283000
_diffrn_orient_matrix_UB_23 0.0062907000
_diffrn_orient_matrix_UB_31 0.0312086000
_diffrn_orient_matrix_UB_32 -0.0409724000
_diffrn_orient_matrix_UB_33 -0.0058398000
_diffrn_radiation_monochromator mirror
_diffrn_radiation_probe x-ray
_diffrn_radiation_type 'Mo K\a'
_diffrn_radiation_wavelength 0.71073
_diffrn_reflns_av_R_equivalents 0.0229
_diffrn_reflns_av_unetI/netI 0.0178
_diffrn_reflns_Laue_measured_fraction_full 0.997
_diffrn_reflns_Laue_measured_fraction_max 0.961
_diffrn_reflns_limit_h_max 5
_diffrn_reflns_limit_h_min -5
_diffrn_reflns_limit_k_max 24
_diffrn_reflns_limit_k_min -24
_diffrn_reflns_limit_l_max 22
_diffrn_reflns_limit_l_min -21
_diffrn_reflns_number 12566
_diffrn_reflns_point_group_measured_fraction_full 0.997
_diffrn_reflns_point_group_measured_fraction_max 0.929
_diffrn_reflns_theta_full 26.000
_diffrn_reflns_theta_max 31.770
_diffrn_reflns_theta_min 3.600
_diffrn_source 'micro-focus sealed X-ray tube'
_diffrn_source_type 'SuperNova (Mo) X-ray Source'
_exptl_absorpt_coefficient_mu 0.297
_exptl_absorpt_correction_T_max 1.00000
_exptl_absorpt_correction_T_min 0.89734
_exptl_absorpt_correction_type multi-scan
_exptl_absorpt_process_details
;
CrysAlisPro 1.171.41.116a (Rigaku Oxford Diffraction, 2021)
Empirical absorption correction using spherical harmonics,
implemented in SCALE3 ABSPACK scaling algorithm.
;
_exptl_crystal_colour colourless
_exptl_crystal_colour_primary colourless
_exptl_crystal_density_diffrn 2.086
_exptl_crystal_description block
_exptl_crystal_F_000 552
_exptl_crystal_size_max 0.16
_exptl_crystal_size_mid 0.1
_exptl_crystal_size_min 0.01
_refine_diff_density_max 0.325
_refine_diff_density_min -0.212
_refine_diff_density_rms 0.054
_refine_ls_abs_structure_details
;
 Flack x determined using 1278 quotients [(I+)-(I-)]/[(I+)+(I-)]
 (Parsons, Flack and Wagner, Acta Cryst. B69 (2013) 249-259).
Flack x: -0.07(7) Shelx 2018
Hooft y: -0.08(7) Olex2
Not really important as interested in the structure and not the handedness of the crystal
;
_refine_ls_abs_structure_Flack -0.08(7)
_refine_ls_extinction_method none
_refine_ls_goodness_of_fit_ref 1.122
_refine_ls_hydrogen_treatment constr
_refine_ls_matrix_type full
_refine_ls_number_parameters 163
_refine_ls_number_reflns 2773
_refine_ls_number_restraints 2
_refine_ls_restrained_S_all 1.121
_refine_ls_R_factor_all 0.0234
_refine_ls_R_factor_gt 0.0229
_refine_ls_shift/su_max 0.000
_refine_ls_shift/su_mean 0.000
_refine_ls_structure_factor_coef Fsqd
_refine_ls_weighting_details 'w=1/[\s^2^(Fo^2^)+(0.0352P)^2^+0.3737P] where P=(Fo^2^+2Fc^2^)/3'
_refine_ls_weighting_scheme calc
_refine_ls_wR_factor_gt 0.0631
_refine_ls_wR_factor_ref 0.0635
_reflns_Friedel_coverage 0.924
_reflns_Friedel_fraction_full 0.998
_reflns_Friedel_fraction_max 0.896
_reflns_number_gt 2735
_reflns_number_total 2773
_reflns_threshold_expression 'I > 2\s(I)'
_cod_data_source_file d1dt03514b2.cif
_cod_data_source_block rwj14
_cod_depositor_comments 'Adding full bibliography for 7709038--7709041.cif.'
_cod_original_cell_volume 882.19(3)
_cod_database_code 7709039
_shelx_shelxl_version_number 2018/3
_chemical_oxdiff_formula 'C20 H20 N2 O8 Ce'
_shelx_space_group_comment
;
The symmetry employed for this shelxl refinement is uniquely defined
by the following loop, which should always be used as a source of
symmetry information in preference to the above space-group names.
They are only intended as comments.
;
_reflns_odcompleteness_completeness 99.67
_reflns_odcompleteness_iscentric 1
_reflns_odcompleteness_theta 28.98
_olex2_refinement_description
;
1. Fixed Uiso
 At 1.2 times of:
  All C(H) groups
2.a Aromatic/amide H refined with riding coordinates:
 C3(H3), C7(H7)
;
_olex2_submission_special_instructions 'No special instructions were received'
_oxdiff_exptl_absorpt_empirical_details
;
Empirical correction (ABSPACK) includes:
- Absorption correction using spherical harmonics
- Frame scaling
;
_oxdiff_exptl_absorpt_empirical_full_max 1.510
_oxdiff_exptl_absorpt_empirical_full_min 0.703

loop_
_space_group_symop_operation_xyz
'x, y, z'
'x, -y, z+1/2'
'x+1/2, y+1/2, z'
'x+1/2, -y+1/2, z+1/2'

loop_
_atom_site_label
_atom_site_type_symbol
_atom_site_fract_x
_atom_site_fract_y
_atom_site_fract_z
_atom_site_U_iso_or_equiv
_atom_site_adp_type
_atom_site_occupancy
_atom_site_site_symmetry_order
_atom_site_calc_flag
_atom_site_refinement_flags_posn
_atom_site_refinement_flags_adp
_atom_site_refinement_flags_occupancy
_atom_site_disorder_assembly
_atom_site_disorder_group
Na3 Na -0.0049(2) 0.31009(5) 0.40109(5) 0.01138(15) Uani 1 1 d . . . . .
Na2 Na 0.3767(2) 0.52206(4) 0.25754(6) 0.01298(16) Uani 1 1 d . . . . .
Na4 Na 0.9523(2) 0.69834(4) 0.20894(5) 0.01101(15) Uani 1 1 d . . . . .
O9A O 0.4121(4) 0.37790(8) 0.63688(9) 0.0116(2) Uani 1 1 d . . . . .
O1B O 1.0115(4) 0.71156(8) 0.38835(9) 0.0121(3) Uani 1 1 d . . . . .
O8A O 0.9487(5) 0.59058(8) 0.78578(9) 0.0158(3) Uani 1 1 d . . . . .
O1A O 0.8891(4) 0.59851(8) 0.31825(9) 0.0119(3) Uani 1 1 d . . . . .
O8B O 0.9659(4) 0.70940(8) 0.72351(9) 0.0116(2) Uani 1 1 d . . . . .
O9B O 0.4978(4) 0.36220(8) 0.49229(10) 0.0127(3) Uani 1 1 d . . . . .
N5 N 0.7245(4) 0.52351(9) 0.63276(10) 0.0090(3) Uani 1 1 d . . . . .
C1 C 0.9233(5) 0.63997(10) 0.38696(11) 0.0077(3) Uani 1 1 d . . . . .
C8 C 0.9261(5) 0.63608(10) 0.72074(11) 0.0088(3) Uani 1 1 d . . . . .
C9 C 0.5126(5) 0.40115(10) 0.56218(12) 0.0087(3) Uani 1 1 d . . . . .
C2 C 0.8513(5) 0.59916(10) 0.47366(12) 0.0081(3) Uani 1 1 d . . . . .
C4 C 0.6647(5) 0.48555(10) 0.55633(12) 0.0083(3) Uani 1 1 d . . . . .
C3 C 0.7355(5) 0.52059(10) 0.47564(12) 0.0089(3) Uani 1 1 d . . . . .
H3 H 0.705297 0.491311 0.422610 0.011 Uiso 1 1 calc R U . . .
C7 C 0.9026(5) 0.63964(10) 0.55314(12) 0.0083(3) Uani 1 1 d . . . . .
H7 H 0.974576 0.693712 0.554003 0.010 Uiso 1 1 calc R U . . .
C6 C 0.8456(5) 0.59867(10) 0.63104(11) 0.0083(3) Uani 1 1 d . . . . .

loop_
_atom_site_aniso_label
_atom_site_aniso_U_11
_atom_site_aniso_U_22
_atom_site_aniso_U_33
_atom_site_aniso_U_23
_atom_site_aniso_U_13
_atom_site_aniso_U_12
Na3 0.0134(3) 0.0091(3) 0.0115(3) -0.0004(3) -0.0002(3) -0.0008(3)
Na2 0.0161(4) 0.0109(3) 0.0120(3) -0.0032(3) 0.0031(3) -0.0010(3)
Na4 0.0128(3) 0.0076(3) 0.0127(3) 0.0001(3) 0.0017(3) 0.0010(3)
O9A 0.0147(6) 0.0094(6) 0.0108(6) 0.0017(5) 0.0016(4) -0.0017(5)
O1B 0.0174(6) 0.0072(5) 0.0117(6) 0.0004(5) 0.0011(5) -0.0030(5)
O8A 0.0313(8) 0.0083(6) 0.0076(6) 0.0007(4) -0.0009(5) 0.0004(5)
O1A 0.0181(6) 0.0100(6) 0.0078(6) -0.0016(5) 0.0011(5) -0.0010(5)
O8B 0.0153(6) 0.0074(5) 0.0122(6) -0.0019(5) 0.0001(5) -0.0020(5)
O9B 0.0171(6) 0.0090(5) 0.0120(6) -0.0039(5) 0.0012(5) -0.0021(5)
N5 0.0103(7) 0.0079(6) 0.0090(6) 0.0002(5) 0.0005(5) -0.0003(5)
C1 0.0082(7) 0.0069(7) 0.0083(7) 0.0013(6) 0.0009(5) -0.0001(5)
C8 0.0087(7) 0.0089(7) 0.0088(8) -0.0013(6) 0.0007(6) -0.0002(5)
C9 0.0079(7) 0.0066(6) 0.0117(8) 0.0000(6) -0.0003(5) -0.0005(5)
C2 0.0089(7) 0.0081(7) 0.0075(7) 0.0009(5) 0.0009(5) 0.0001(5)
C4 0.0089(8) 0.0068(7) 0.0095(7) -0.0002(6) 0.0009(6) -0.0004(5)
C3 0.0103(7) 0.0082(7) 0.0083(7) -0.0001(5) 0.0002(6) -0.0004(5)
C7 0.0099(7) 0.0065(6) 0.0084(7) -0.0001(6) 0.0007(6) -0.0011(5)
C6 0.0099(7) 0.0076(7) 0.0074(7) -0.0008(5) 0.0001(5) -0.0005(5)

loop_
_atom_type_symbol
_atom_type_description
_atom_type_scat_dispersion_real
_atom_type_scat_dispersion_imag
_atom_type_scat_source
C C 0.0033 0.0016 'International Tables Vol C Tables 4.2.6.8 and 6.1.1.4'
H H 0.0000 0.0000 'International Tables Vol C Tables 4.2.6.8 and 6.1.1.4'
N N 0.0061 0.0033 'International Tables Vol C Tables 4.2.6.8 and 6.1.1.4'
Na Na 0.0362 0.0249 'International Tables Vol C Tables 4.2.6.8 and 6.1.1.4'
O O 0.0106 0.0060 'International Tables Vol C Tables 4.2.6.8 and 6.1.1.4'

loop_
_geom_angle_atom_site_label_1
_geom_angle_atom_site_label_2
_geom_angle_atom_site_label_3
_geom_angle
_geom_angle_site_symmetry_1
_geom_angle_site_symmetry_3
_geom_angle_publ_flag
Na3 Na3 Na3 180.0 1_655 1_455 ?
Na3 Na3 Na4 62.968(15) 1_455 3_345 ?
Na3 Na3 Na4 117.032(15) 1_655 3_345 ?
Na3 Na3 Na4 64.698(15) 1_655 3_445 ?
Na3 Na3 Na4 115.303(15) 1_455 3_445 ?
Na4 Na3 Na4 52.335(13) 3_445 3_345 ?
O1B Na3 Na3 43.52(4) 3_445 1_655 ?
O1B Na3 Na3 45.58(4) 3_345 1_455 ?
O1B Na3 Na3 134.42(4) 3_345 1_655 ?
O1B Na3 Na3 136.48(4) 3_445 1_455 ?
O1B Na3 Na4 83.54(4) 3_345 3_445 ?
O1B Na3 Na4 45.02(4) 3_445 3_445 ?
O1B Na3 Na4 86.48(4) 3_445 3_345 ?
O1B Na3 Na4 43.64(4) 3_345 3_345 ?
O1B Na3 O1B 90.90(5) 3_345 3_445 ?
O1B Na3 O8A 113.62(6) 3_345 2_464 ?
O1B Na3 O8B 79.97(5) 3_345 2_464 ?
O1B Na3 O8B 81.08(5) 3_445 2_464 ?
O1B Na3 O9B 78.51(5) 3_345 1_455 ?
O1B Na3 C8 100.44(5) 3_445 2_464 ?
O1B Na3 C8 96.17(5) 3_345 2_464 ?
O8A Na3 Na3 87.41(4) 2_464 1_455 ?
O8A Na3 Na3 92.59(4) 2_464 1_655 ?
O8A Na3 Na4 79.32(4) 2_464 3_445 ?
O8A Na3 Na4 77.16(4) 2_464 3_345 ?
O8A Na3 O1B 116.72(6) 2_464 3_445 ?
O8A Na3 O8B 50.90(4) 2_464 2_464 ?
O8A Na3 C8 25.43(5) 2_464 2_464 ?
O8B Na3 Na3 90.53(4) 2_464 1_655 ?
O8B Na3 Na3 89.47(4) 2_464 1_455 ?
O8B Na3 Na4 36.43(3) 2_464 3_345 ?
O8B Na3 Na4 36.05(3) 2_464 3_445 ?
O8B Na3 C8 25.55(4) 2_464 2_464 ?
O9B Na3 Na3 136.63(4) 1_455 1_655 ?
O9B Na3 Na3 43.37(4) 1_455 1_455 ?
O9B Na3 Na3 135.66(4) . 1_455 ?
O9B Na3 Na3 44.34(4) . 1_655 ?
O9B Na3 Na4 161.37(5) . 3_345 ?
O9B Na3 Na4 158.67(4) 1_455 3_445 ?
O9B Na3 Na4 106.33(4) 1_455 3_345 ?
O9B Na3 Na4 109.04(4) . 3_445 ?
O9B Na3 O1B 145.65(6) 1_455 3_445 ?
O9B Na3 O1B 144.66(6) . 3_345 ?
O9B Na3 O1B 77.60(5) . 3_445 ?
O9B Na3 O8A 101.31(6) . 2_464 ?
O9B Na3 O8A 97.35(6) 1_455 2_464 ?
O9B Na3 O8B 127.79(5) 1_455 2_464 ?
O9B Na3 O8B 129.58(6) . 2_464 ?
O9B Na3 O9B 92.29(6) . 1_455 ?
O9B Na3 C8 118.62(6) . 2_464 ?
O9B Na3 C8 113.05(6) 1_455 2_464 ?
C8 Na3 Na3 93.17(4) 2_464 1_655 ?
C8 Na3 Na3 86.83(4) 2_464 1_455 ?
C8 Na3 Na4 57.39(4) 2_464 3_445 ?
C8 Na3 Na4 54.59(4) 2_464 3_345 ?
Na2 Na2 Na2 180.0 1_455 1_655 ?
Na2 Na2 Na4 57.140(17) 1_655 . ?
Na2 Na2 Na4 122.862(17) 1_455 . ?
Na4 Na2 Na2 65.077(18) 1_455 1_455 ?
Na4 Na2 Na2 114.924(18) 1_455 1_655 ?
Na4 Na2 Na4 57.784(17) 1_455 . ?
O9A Na2 Na2 86.06(4) 2_564 1_655 ?
O9A Na2 Na2 93.94(4) 2_564 1_455 ?
O9A Na2 Na4 42.49(4) 2_564 . ?
O9A Na2 Na4 43.37(4) 2_564 1_455 ?
O9A Na2 O8A 122.32(5) 2_564 2_564 ?
O9A Na2 N5 76.19(5) 2_564 2_464 ?
O8A Na2 Na2 134.80(4) 2_564 1_455 ?
O8A Na2 Na2 127.01(4) 2_464 1_655 ?
O8A Na2 Na2 52.99(4) 2_464 1_455 ?
O8A Na2 Na2 45.20(4) 2_564 1_655 ?
O8A Na2 Na4 175.74(5) 2_464 . ?
O8A Na2 Na4 118.06(5) 2_464 1_455 ?
O8A Na2 Na4 102.33(4) 2_564 . ?
O8A Na2 Na4 160.10(4) 2_564 1_455 ?
O8A Na2 O9A 134.23(6) 2_464 2_564 ?
O8A Na2 O8A 81.81(5) 2_464 2_564 ?
O8A Na2 N5 115.66(5) 2_564 2_464 ?
O8A Na2 N5 58.04(5) 2_464 2_464 ?
O1A Na2 Na2 136.78(4) 1_455 1_655 ?
O1A Na2 Na2 42.65(4) . 1_655 ?
O1A Na2 Na2 137.35(4) . 1_455 ?
O1A Na2 Na2 43.22(4) 1_455 1_455 ?
O1A Na2 Na4 44.58(4) 1_455 1_455 ?
O1A Na2 Na4 84.78(4) . 1_455 ?
O1A Na2 Na4 91.16(4) 1_455 . ?
O1A Na2 Na4 39.61(4) . . ?
O1A Na2 O9A 87.84(5) 1_455 2_564 ?
O1A Na2 O9A 82.10(5) . 2_564 ?
O1A Na2 O8A 146.95(6) 1_455 2_564 ?
O1A Na2 O8A 78.64(5) . 2_564 ?
O1A Na2 O8A 143.54(6) . 2_464 ?
O1A Na2 O8A 85.80(6) 1_455 2_464 ?
O1A Na2 O1A 94.13(5) 1_455 . ?
O1A Na2 N5 96.17(6) . 2_564 ?
O1A Na2 N5 150.74(6) 1_455 2_564 ?
O1A Na2 N5 82.23(5) 1_455 2_464 ?
O1A Na2 N5 158.09(6) . 2_464 ?
N5 Na2 Na2 43.21(3) 2_464 1_455 ?
N5 Na2 Na2 58.74(4) 2_564 1_655 ?
N5 Na2 Na2 121.25(4) 2_564 1_455 ?
N5 Na2 Na2 136.78(3) 2_464 1_655 ?
N5 Na2 Na4 79.77(4) 2_564 . ?
N5 Na2 Na4 118.60(4) 2_464 . ?
N5 Na2 Na4 109.32(5) 2_564 1_455 ?
N5 Na2 Na4 77.46(4) 2_464 1_455 ?
N5 Na2 O9A 66.66(5) 2_564 2_564 ?
N5 Na2 O8A 62.22(5) 2_564 2_564 ?
N5 Na2 O8A 101.49(5) 2_564 2_464 ?
N5 Na2 N5 78.04(5) 2_564 2_464 ?
Na2 Na4 Na3 116.68(3) 1_655 3 ?
Na2 Na4 Na3 90.98(2) . 3 ?
Na2 Na4 Na2 57.784(17) 1_655 . ?
Na2 Na4 Na4 114.924(18) 1_655 1_455 ?
Na2 Na4 Na4 65.077(18) 1_655 1_655 ?
Na4 Na4 Na3 64.697(15) 1_455 3 ?
Na4 Na4 Na3 115.303(15) 1_655 3 ?
Na4 Na4 Na2 57.140(17) 1_455 . ?
Na4 Na4 Na2 122.861(17) 1_655 . ?
Na4 Na4 Na4 180.0 1_655 1_455 ?
O9A Na4 Na3 106.12(4) 2_564 3 ?
O9A Na4 Na3 157.31(4) 2_664 3 ?
O9A Na4 Na2 86.89(4) 2_564 1_655 ?
O9A Na4 Na2 90.87(4) 2_664 . ?
O9A Na4 Na2 47.48(4) 2_664 1_655 ?
O9A Na4 Na2 42.89(4) 2_564 . ?
O9A Na4 Na4 133.42(4) 2_664 1_455 ?
O9A Na4 Na4 46.58(4) 2_664 1_655 ?
O9A Na4 Na4 42.99(4) 2_564 1_455 ?
O9A Na4 Na4 137.01(4) 2_564 1_655 ?
O9A Na4 O9A 90.43(5) 2_664 2_564 ?
O9A Na4 O1B 118.74(5) 2_664 . ?
O9A Na4 O1B 121.00(5) 2_564 . ?
O9A Na4 O1A 90.49(5) 2_664 . ?
O9A Na4 O8B 84.37(5) 2_664 4_564 ?
O9A Na4 C1 106.92(5) 2_664 . ?
O9A Na4 C1 100.95(5) 2_564 . ?
O1B Na4 Na3 39.16(3) . 3 ?
O1B Na4 Na2 80.58(4) . 1_655 ?
O1B Na4 Na2 83.77(4) . . ?
O1B Na4 Na4 87.35(3) . 1_655 ?
O1B Na4 Na4 92.65(3) . 1_455 ?
O1B Na4 C1 25.55(4) . . ?
O1A Na4 Na3 77.00(4) . 3 ?
O1A Na4 Na2 38.88(4) . . ?
O1A Na4 Na2 43.13(4) . 1_655 ?
O1A Na4 Na4 96.31(4) . 1_655 ?
O1A Na4 Na4 83.69(4) . 1_455 ?
O1A Na4 O9A 81.76(5) . 2_564 ?
O1A Na4 O1B 50.99(5) . . ?
O1A Na4 C1 25.52(5) . . ?
O8B Na4 Na3 44.06(4) 4_464 3 ?
O8B Na4 Na3 85.37(4) 4_564 3 ?
O8B Na4 Na2 152.18(5) 4_464 1_655 ?
O8B Na4 Na2 98.14(4) 4_464 . ?
O8B Na4 Na2 157.67(5) 4_564 . ?
O8B Na4 Na2 104.54(4) 4_564 1_655 ?
O8B Na4 Na4 137.92(4) 4_564 1_455 ?
O8B Na4 Na4 42.08(4) 4_564 1_655 ?
O8B Na4 Na4 43.42(4) 4_464 1_455 ?
O8B Na4 Na4 136.58(4) 4_464 1_655 ?
O8B Na4 O9A 157.18(6) 4_464 2_664 ?
O8B Na4 O9A 82.26(5) 4_464 2_564 ?
O8B Na4 O9A 158.38(6) 4_564 2_564 ?
O8B Na4 O1B 83.22(5) 4_464 . ?
O8B Na4 O1B 79.51(5) 4_564 . ?
O8B Na4 O1A 119.16(6) 4_564 . ?
O8B Na4 O1A 109.65(6) 4_464 . ?
O8B Na4 O8B 94.49(5) 4_464 4_564 ?
O8B Na4 C1 95.71(5) 4_464 . ?
O8B Na4 C1 100.64(5) 4_564 . ?
C1 Na4 Na3 55.43(4) . 3 ?
C1 Na4 Na2 59.91(4) . . ?
C1 Na4 Na2 61.29(4) . 1_655 ?
C1 Na4 Na4 93.47(4) . 1_655 ?
C1 Na4 Na4 86.53(4) . 1_455 ?
Na4 O9A Na2 94.62(5) 2_565 2_565 ?
Na4 O9A Na2 89.15(5) 2_465 2_565 ?
Na4 O9A Na4 90.43(5) 2_465 2_565 ?
C9 O9A Na2 117.90(11) . 2_565 ?
C9 O9A Na4 110.00(11) . 2_565 ?
C9 O9A Na4 143.31(12) . 2_465 ?
Na3 O1B Na3 90.90(5) 3_655 3 ?
Na3 O1B Na4 95.82(5) 3 . ?
Na3 O1B Na4 99.92(5) 3_655 . ?
C1 O1B Na3 149.13(13) . 3_655 ?
C1 O1B Na3 119.38(12) . 3 ?
C1 O1B Na4 83.83(10) . . ?
Na3 O8A Na2 129.67(7) 2_665 2_665 ?
Na3 O8A Na2 128.56(7) 2_665 2_565 ?
Na2 O8A Na2 81.81(5) 2_665 2_565 ?
C8 O8A Na3 98.20(11) . 2_665 ?
C8 O8A Na2 106.00(12) . 2_565 ?
C8 O8A Na2 111.44(12) . 2_665 ?
Na2 O1A Na2 94.13(5) 1_655 . ?
Na2 O1A Na4 92.29(6) 1_655 . ?
Na2 O1A Na4 101.51(6) . . ?
C1 O1A Na2 126.06(12) . 1_655 ?
C1 O1A Na2 133.14(12) . . ?
C1 O1A Na4 99.92(11) . . ?
Na4 O8B Na3 100.41(6) 4_465 2_665 ?
Na4 O8B Na3 99.88(5) 4_565 2_665 ?
Na4 O8B Na4 94.50(5) 4_565 4_465 ?
C8 O8B Na3 85.04(10) . 2_665 ?
C8 O8B Na4 138.70(13) . 4_565 ?
C8 O8B Na4 125.18(12) . 4_465 ?
Na3 O9B Na3 92.29(6) . 1_655 ?
C9 O9B Na3 135.32(12) . . ?
C9 O9B Na3 132.39(12) . 1_655 ?
Na2 N5 Na2 78.04(5) 2_565 2_665 ?
C4 N5 Na2 117.67(11) . 2_565 ?
C4 N5 Na2 121.27(11) . 2_665 ?
C4 N5 C6 118.70(15) . . ?
C6 N5 Na2 91.87(10) . 2_665 ?
C6 N5 Na2 118.88(12) . 2_565 ?
O1B C1 Na4 70.62(10) . . ?
O1B C1 O1A 124.86(16) . . ?
O1B C1 C2 118.29(15) . . ?
O1A C1 Na4 54.56(9) . . ?
O1A C1 C2 116.85(15) . . ?
C2 C1 Na4 169.50(12) . . ?
O8A C8 Na3 56.37(9) . 2_665 ?
O8A C8 C6 117.04(15) . . ?
O8B C8 Na3 69.42(10) . 2_665 ?
O8B C8 O8A 125.48(16) . . ?
O8B C8 C6 117.48(15) . . ?
C6 C8 Na3 171.28(12) . 2_665 ?
O9A C9 C4 116.65(15) . . ?
O9B C9 O9A 126.48(16) . . ?
O9B C9 C4 116.87(16) . . ?
C3 C2 C1 120.67(15) . . ?
C3 C2 C7 118.79(16) . . ?
C7 C2 C1 120.54(15) . . ?
N5 C4 C9 116.40(15) . . ?
N5 C4 C3 122.24(15) . . ?
C3 C4 C9 121.36(15) . . ?
C2 C3 H3 120.5 . . ?
C4 C3 C2 119.05(15) . . ?
C4 C3 H3 120.5 . . ?
C2 C7 H7 120.9 . . ?
C6 C7 C2 118.23(15) . . ?
C6 C7 H7 120.9 . . ?
N5 C6 C8 115.30(15) . . ?
N5 C6 C7 122.84(15) . . ?
C7 C6 C8 121.84(15) . . ?

loop_
_geom_bond_atom_site_label_1
_geom_bond_atom_site_label_2
_geom_bond_distance
_geom_bond_site_symmetry_2
_geom_bond_publ_flag
Na3 Na3 3.42186(8) 1_655 ?
Na3 Na3 3.42189(8) 1_455 ?
Na3 Na4 3.8505(10) 3_445 ?
Na3 Na4 3.9080(10) 3_345 ?
Na3 O1B 2.4442(16) 3_445 ?
Na3 O1B 2.3565(16) 3_345 ?
Na3 O8A 2.4335(16) 2_464 ?
Na3 O8B 2.7182(16) 2_464 ?
Na3 O9B 2.3936(16) 1_455 ?
Na3 O9B 2.3517(16) . ?
Na3 C8 2.8926(19) 2_464 ?
Na2 Na2 3.42187(8) 1_455 ?
Na2 Na2 3.42188(7) 1_655 ?
Na2 Na4 3.3974(10) 1_455 ?
Na2 Na4 3.6679(11) . ?
Na2 O9A 2.5043(15) 2_564 ?
Na2 O8A 2.7608(17) 2_564 ?
Na2 O8A 2.4532(17) 2_464 ?
Na2 O1A 2.3246(16) 1_455 ?
Na2 O1A 2.3493(16) . ?
Na2 N5 2.3951(17) 2_564 ?
Na2 N5 2.9901(17) 2_464 ?
Na4 Na4 3.42188(8) 1_455 ?
Na4 Na4 3.42186(7) 1_655 ?
Na4 O9A 2.4856(16) 2_564 ?
Na4 O9A 2.3333(16) 2_664 ?
Na4 O1B 2.7379(15) . ?
Na4 O1A 2.3867(15) . ?
Na4 O8B 2.3004(15) 4_464 ?
Na4 O8B 2.3594(16) 4_564 ?
Na4 C1 2.8856(19) . ?
O9A C9 1.259(2) . ?
O1B C1 1.252(2) . ?
O8A C8 1.255(2) . ?
O1A C1 1.262(2) . ?
O8B C8 1.252(2) . ?
O9B C9 1.251(2) . ?
N5 C4 1.339(2) . ?
N5 C6 1.342(2) . ?
C1 C2 1.515(2) . ?
C8 C6 1.522(2) . ?
C9 C4 1.527(2) . ?
C2 C3 1.391(2) . ?
C2 C7 1.396(2) . ?
C4 C3 1.390(2) . ?
C3 H3 0.9500 . ?
C7 H7 0.9500 . ?
C7 C6 1.391(2) . ?

loop_
_geom_torsion_atom_site_label_1
_geom_torsion_atom_site_label_2
_geom_torsion_atom_site_label_3
_geom_torsion_atom_site_label_4
_geom_torsion
_geom_torsion_site_symmetry_1
_geom_torsion_site_symmetry_2
_geom_torsion_site_symmetry_3
_geom_torsion_site_symmetry_4
_geom_torsion_publ_flag
Na3 O1B C1 Na4 93.22(9) 3 . . . ?
Na3 O1B C1 Na4 -99.0(2) 3_655 . . . ?
Na3 O1B C1 O1A 99.33(18) 3 . . . ?
Na3 O1B C1 O1A -92.9(3) 3_655 . . . ?
Na3 O1B C1 C2 87.1(3) 3_655 . . . ?
Na3 O1B C1 C2 -80.69(16) 3 . . . ?
Na3 O8A C8 O8B 7.0(2) 2_665 . . . ?
Na3 O8A C8 C6 -173.38(12) 2_665 . . . ?
Na3 O8B C8 O8A -6.19(19) 2_665 . . . ?
Na3 O8B C8 C6 174.15(14) 2_665 . . . ?
Na3 O9B C9 O9A -111.97(19) 1_655 . . . ?
Na3 O9B C9 O9A 66.8(3) . . . . ?
Na3 O9B C9 C4 68.6(2) 1_655 . . . ?
Na3 O9B C9 C4 -112.68(17) . . . . ?
Na2 O9A C9 O9B -170.15(14) 2_565 . . . ?
Na2 O9A C9 C4 9.33(19) 2_565 . . . ?
Na2 O8A C8 Na3 134.14(10) 2_565 . . 2_665 ?
Na2 O8A C8 Na3 -138.54(12) 2_665 . . 2_665 ?
Na2 O8A C8 O8B 141.10(17) 2_565 . . . ?
Na2 O8A C8 O8B -131.58(16) 2_665 . . . ?
Na2 O8A C8 C6 -39.24(17) 2_565 . . . ?
Na2 O8A C8 C6 48.08(18) 2_665 . . . ?
Na2 O1A C1 Na4 -116.21(15) . . . . ?
Na2 O1A C1 Na4 100.22(13) 1_655 . . . ?
Na2 O1A C1 O1B 93.15(19) 1_655 . . . ?
Na2 O1A C1 O1B -123.29(18) . . . . ?
Na2 O1A C1 C2 -86.83(18) 1_655 . . . ?
Na2 O1A C1 C2 56.7(2) . . . . ?
Na2 N5 C4 C9 -22.48(18) 2_565 . . . ?
Na2 N5 C4 C9 70.09(17) 2_665 . . . ?
Na2 N5 C4 C3 -110.06(16) 2_665 . . . ?
Na2 N5 C4 C3 157.38(13) 2_565 . . . ?
Na2 N5 C6 C8 27.91(19) 2_565 . . . ?
Na2 N5 C6 C8 -49.45(14) 2_665 . . . ?
Na2 N5 C6 C7 -153.37(13) 2_565 . . . ?
Na2 N5 C6 C7 129.26(15) 2_665 . . . ?
Na4 O9A C9 O9B -37.1(3) 2_465 . . . ?
Na4 O9A C9 O9B 83.01(19) 2_565 . . . ?
Na4 O9A C9 C4 142.37(16) 2_465 . . . ?
Na4 O9A C9 C4 -97.52(14) 2_565 . . . ?
Na4 O1B C1 O1A 6.11(17) . . . . ?
Na4 O1B C1 C2 -173.91(14) . . . . ?
Na4 O1A C1 O1B -7.1(2) . . . . ?
Na4 O1A C1 C2 172.94(12) . . . . ?
Na4 O8B C8 Na3 99.34(16) 4_565 . . 2_665 ?
Na4 O8B C8 Na3 -99.25(11) 4_465 . . 2_665 ?
Na4 O8B C8 O8A -105.4(2) 4_465 . . . ?
Na4 O8B C8 O8A 93.1(2) 4_565 . . . ?
Na4 O8B C8 C6 -86.5(2) 4_565 . . . ?
Na4 O8B C8 C6 74.90(18) 4_465 . . . ?
Na4 C1 C2 C3 30.4(7) . . . . ?
Na4 C1 C2 C7 -150.0(6) . . . . ?
O9A C9 C4 N5 8.3(2) . . . . ?
O9A C9 C4 C3 -171.54(16) . . . . ?
O1B C1 C2 C3 177.13(17) . . . . ?
O1B C1 C2 C7 -3.3(2) . . . . ?
O8A C8 C6 N5 13.8(2) . . . . ?
O8A C8 C6 C7 -164.98(17) . . . . ?
O1A C1 C2 C3 -2.9(2) . . . . ?
O1A C1 C2 C7 176.68(16) . . . . ?
O8B C8 C6 N5 -166.56(16) . . . . ?
O8B C8 C6 C7 14.7(2) . . . . ?
O9B C9 C4 N5 -172.15(15) . . . . ?
O9B C9 C4 C3 8.0(2) . . . . ?
N5 C4 C3 C2 -3.7(3) . . . . ?
C1 C2 C3 C4 -178.74(15) . . . . ?
C1 C2 C7 C6 -177.84(15) . . . . ?
C9 C4 C3 C2 176.14(16) . . . . ?
C2 C7 C6 N5 -3.5(2) . . . . ?
C2 C7 C6 C8 175.09(15) . . . . ?
C4 N5 C6 C8 -177.04(14) . . . . ?
C4 N5 C6 C7 1.7(2) . . . . ?
C3 C2 C7 C6 1.7(2) . . . . ?
C7 C2 C3 C4 1.7(2) . . . . ?
C6 N5 C4 C9 -177.82(15) . . . . ?
C6 N5 C4 C3 2.0(3) . . . . ?
